data_7028973
loop_
_publ_author_name
'Rezaei Rad, Babak'
'Herrmann, Dirk'
'Lescop, Christophe'
'Wolf, Robert'

_publ_section_title
;
 A tetradentate metalloligand: synthesis and coordination behaviour of a
 2-pyridyl-substituted cyclobutadiene iron complex.
;
_journal_issue 11
_journal_name_full 'Dalton transactions (Cambridge, England : 2003)'
_journal_page_first 4247
_journal_page_last 4250
_journal_paper_doi 10.1039/c3dt52699b
_journal_volume 43
_journal_year 2014
_chemical_formula_moiety 'C46 H55 Cl2 Fe2 K N4 O6'
_chemical_formula_sum 'C46 H55 Cl2 Fe2 K N4 O6'
_chemical_formula_weight 981.64
_chemical_name_systematic
;
 ?
;
_space_group_crystal_system monoclinic
_space_group_IT_number 14
_space_group_name_Hall '-P 2ybc'
_space_group_name_H-M_alt 'P 1 21/c 1'
_symmetry_space_group_name_Hall '-P 2ybc'
_symmetry_space_group_name_H-M 'P 1 21/c 1'
_atom_sites_solution_hydrogens geom
_atom_sites_solution_primary direct
_atom_sites_solution_secondary difmap
_audit_creation_date 2013-09-16
_audit_creation_method
;
  Olex2 1.2
  (compiled Apr 23 2013 17:59:47, GUI svn.r4466)
;
_cell_angle_alpha 90.00
_cell_angle_beta 95.109(5)
_cell_angle_gamma 90.00
_cell_formula_units_Z 4
_cell_length_a 16.4365(9)
_cell_length_b 16.5146(8)
_cell_length_c 17.1501(8)
_cell_measurement_reflns_used 7934
_cell_measurement_temperature 123(2)
_cell_measurement_theta_max 73.4010
_cell_measurement_theta_min 3.6950
_cell_volume 4636.8(4)
_computing_cell_refinement
;
CrysAlisPro, Agilent Technologies,
Version 1.171.36.28 (release 01-02-2013 CrysAlis171 .NET)
(compiled Feb  1 2013,16:14:44)
;
_computing_data_collection
;
CrysAlisPro, Agilent Technologies,
Version 1.171.36.28 (release 01-02-2013 CrysAlis171 .NET)
(compiled Feb  1 2013,16:14:44)
;
_computing_data_reduction
;
CrysAlisPro, Agilent Technologies,
Version 1.171.36.28 (release 01-02-2013 CrysAlis171 .NET)
(compiled Feb  1 2013,16:14:44)
;
_computing_molecular_graphics
;
O. V. Dolomanov, L. J. Bourhis, R. J. Gildea, J. A. K. Howard and H. Puschmann,
OLEX2: a complete structure solution, refinement and analysis program.
J. Appl. Cryst. (2009). 42, 339-341.
;
_computing_publication_material
;
O. V. Dolomanov, L. J. Bourhis, R. J. Gildea, J. A. K. Howard and H. Puschmann,
OLEX2: a complete structure solution, refinement and analysis program.
J. Appl. Cryst. (2009). 42, 339-341.
;
_computing_structure_refinement
;
SHELXL, G.M. Sheldrick, Acta Cryst.
(2008). A64, 112-122
;
_computing_structure_solution
;
SHELXS, G.M. Sheldrick, Acta Cryst.
(2008). A64, 112-122
;
_diffrn_ambient_temperature 123(2)
_diffrn_detector_area_resol_mean 10.3546
_diffrn_measured_fraction_theta_full 0.9946
_diffrn_measured_fraction_theta_max 0.9638
_diffrn_measurement_details
;
  1 omega   26.00  113.00   1.0000    3.0000
omega____ theta____ kappa____ phi______ frames
    -       41.2064   37.0000 -120.0000 87

  2 omega   39.00  116.00   1.0000    3.0000
omega____ theta____ kappa____ phi______ frames
    -       41.2064   37.0000  150.0000 77

  3 omega   92.00  158.00   1.0000   15.0000
omega____ theta____ kappa____ phi______ frames
    -      106.9800  125.0000  -90.0000 66

  4 omega   39.00  109.00   1.0000   15.0000
omega____ theta____ kappa____ phi______ frames
    -      106.9800  -94.0000   90.0000 70

  5 omega   87.00  158.00   1.0000   15.0000
omega____ theta____ kappa____ phi______ frames
    -      106.9800   45.0000 -180.0000 71

  6 omega   31.00   63.00   1.0000   15.0000
omega____ theta____ kappa____ phi______ frames
    -      106.9800  -30.0000  -90.0000 32

  7 omega   41.00   69.00   1.0000   15.0000
omega____ theta____ kappa____ phi______ frames
    -      106.9800  -45.0000 -120.0000 28

  8 omega   31.00   60.00   1.0000   15.0000
omega____ theta____ kappa____ phi______ frames
    -      106.9800  -30.0000 -150.0000 29

  9 omega   88.00  158.00   1.0000   15.0000
omega____ theta____ kappa____ phi______ frames
    -      106.9800   61.0000   30.0000 70

 10 omega   32.00   64.00   1.0000   15.0000
omega____ theta____ kappa____ phi______ frames
    -      106.9800  -30.0000  -60.0000 32

 11 omega   34.00   77.00   1.0000   15.0000
omega____ theta____ kappa____ phi______ frames
    -      106.9800  -45.0000   60.0000 43

 12 omega  -98.00  -57.00   1.0000    3.0000
omega____ theta____ kappa____ phi______ frames
    -      -41.2064  125.0000   30.0000 41

 13 omega   12.00  115.00   1.0000    3.0000
omega____ theta____ kappa____ phi______ frames
    -       41.2064   57.0000    0.0000 103
;
_diffrn_measurement_device_type 'SuperNova, Single source at offset, Atlas'
_diffrn_measurement_method '\w scans'
_diffrn_orient_matrix_UB_11 0.0562667000
_diffrn_orient_matrix_UB_12 -0.0437746000
_diffrn_orient_matrix_UB_13 0.0629355000
_diffrn_orient_matrix_UB_21 0.0722704000
_diffrn_orient_matrix_UB_22 0.0113639000
_diffrn_orient_matrix_UB_23 -0.0499980000
_diffrn_orient_matrix_UB_31 0.0200718000
_diffrn_orient_matrix_UB_32 0.0814050000
_diffrn_orient_matrix_UB_33 0.0408009000
_diffrn_radiation_monochromator mirror
_diffrn_radiation_type 'Cu K\a'
_diffrn_radiation_wavelength 1.5418
_diffrn_reflns_av_R_equivalents 0.0384
_diffrn_reflns_av_unetI/netI 0.0474
_diffrn_reflns_limit_h_max 19
_diffrn_reflns_limit_h_min -20
_diffrn_reflns_limit_k_max 20
_diffrn_reflns_limit_k_min -18
_diffrn_reflns_limit_l_max 21
_diffrn_reflns_limit_l_min -21
_diffrn_reflns_number 19283
_diffrn_reflns_theta_full 74.18
_diffrn_reflns_theta_max 74.18
_diffrn_reflns_theta_min 3.72
_diffrn_source 'SuperNova (Cu) X-ray Source'
_exptl_absorpt_coefficient_mu 7.295
_exptl_absorpt_correction_T_max 1.00000
_exptl_absorpt_correction_T_min 0.43085
_exptl_absorpt_correction_type multi-scan
_exptl_absorpt_process_details
;
CrysAlisPro, Agilent Technologies,
Version 1.171.36.28 (release 01-02-2013 CrysAlis171 .NET)
(compiled Feb  1 2013,16:14:44)
Empirical absorption correction using spherical harmonics,
 implemented in SCALE3 ABSPACK scaling algorithm.
;
_exptl_crystal_colour 'dull dark red'
_exptl_crystal_colour_lustre dull
_exptl_crystal_colour_modifier dark
_exptl_crystal_colour_primary red
_exptl_crystal_density_diffrn 1.406
_exptl_crystal_density_method 'not measured'
_exptl_crystal_description plate
_exptl_crystal_F_000 2048
_exptl_crystal_size_max 0.38
_exptl_crystal_size_mid 0.143
_exptl_crystal_size_min 0.039
_refine_diff_density_max 0.417
_refine_diff_density_min -0.480
_refine_diff_density_rms 0.067
_refine_ls_extinction_method none
_refine_ls_goodness_of_fit_ref 1.027
_refine_ls_hydrogen_treatment mixed
_refine_ls_matrix_type full
_refine_ls_number_parameters 550
_refine_ls_number_reflns 9059
_refine_ls_number_restraints 0
_refine_ls_restrained_S_all 1.027
_refine_ls_R_factor_all 0.0533
_refine_ls_R_factor_gt 0.0419
_refine_ls_shift/su_max 0.000
_refine_ls_shift/su_mean 0.000
_refine_ls_structure_factor_coef Fsqd
_refine_ls_weighting_details 'calc w=1/[\s^2^(Fo^2^)+(0.0617P)^2^+1.3049P] where P=(Fo^2^+2Fc^2^)/3'
_refine_ls_weighting_scheme calc
_refine_ls_wR_factor_gt 0.1053
_refine_ls_wR_factor_ref 0.1146
_reflns_number_gt 7592
_reflns_number_total 9059
_reflns_threshold_expression >2\s(I)
_cod_data_source_file c3dt52699b.txt
_cod_data_source_block cpd_3
_cod_database_code 7028973
_chemical_oxdiff_formula 'C44 H55 Fe2 N4 K O6 Cl2'
_reflns_odcompleteness_completeness 99.46
_reflns_odcompleteness_iscentric 1
_reflns_odcompleteness_theta 66.97
_olex2_refinement_description
;
1. Others
 Fixed Uiso: H6A(0.055) H6B(0.055) H6C(0.055) H7A(0.06) H7B(0.06) H7C(0.06)
 H8A(0.072) H8B(0.072) H8C(0.072) H9A(0.069) H9B(0.069) H9C(0.069) H10A(0.063)
 H10B(0.063) H10C(0.063) H112(0.032) H113(0.035) H114(0.034) H115(0.033)
 H122(0.032) H123(0.036) H124(0.038) H125(0.035) H132(0.033) H133(0.042)
 H134(0.044) H135(0.041) H143(0.052) H144(0.047) H145(0.043) H146(0.033)
 H20A(0.069) H20B(0.069) H20C(0.07) H20D(0.07) H20E(0.079) H20F(0.079)
 H20G(0.08) H20H(0.08) H20I(0.077) H20J(0.077) H20K(0.08) H20L(0.08)
 H20M(0.075) H20N(0.075) H20O(0.074) H20P(0.074) H20Q(0.062) H20R(0.062)
 H20S(0.063) H20T(0.063) H21A(0.063) H21B(0.063) H21C(0.071) H21D(0.071)
 Fixed X: H6A(0.059) H6B(0.0588) H6C(0.1415) H7A(-0.0549) H7B(-0.0633)
 H7C(0.0171) H8A(-0.0688) H8B(-0.0105) H8C(-0.0886) H9A(0.0268) H9B(0.1133)
 H9C(0.0309) H10A(0.1442) H10B(0.1895) H10C(0.1086) H112(0.1472) H113(0.1685)
 H114(0.2721) H115(0.3547) H122(0.2305) H123(0.2916) H124(0.3834) H125(0.4153)
 H132(0.0747) H133(0.072) H134(0.1801) H135(0.2886) H143(0.0083) H144(0.0722)
 H145(0.1859) H146(0.2321) H20A(0.4454) H20B(0.4596) H20C(0.5972) H20D(0.533)
 H20E(0.6252) H20F(0.6943) H20G(0.706) H20H(0.6181) H20I(0.6661) H20J(0.7473)
 H20K(0.821) H20L(0.784) H20M(0.8099) H20N(0.8159) H20O(0.7613) H20P(0.6859)
 H20Q(0.5949) H20R(0.6704) H20S(0.6353) H20T(0.5608) H21A(0.4496) H21B(0.5254)
 H21C(0.418) H21D(0.4232)
 Fixed Y: H6A(0.1777) H6B(0.1269) H6C(0.1364) H7A(0.1015) H7B(0.1485)
 H7C(0.1595) H8A(-0.0212) H8B(-0.0989) H8C(-0.0993) H9A(-0.192) H9B(-0.186)
 H9C(-0.1895) H10A(-0.1034) H10B(-0.0179) H10C(-0.026) H112(0.2008)
 H113(0.3251) H114(0.3382) H115(0.2284) H122(-0.1806) H123(-0.2544) H124(-
 0.1896) H125(-0.0547) H132(-0.0943) H133(-0.2067) H134(-0.2989) H135(-0.2753)
 H143(0.0727) H144(0.1872) H145(0.2375) H146(0.169) H20A(-0.1768) H20B(-0.2707)
 H20C(-0.2567) H20D(-0.2413) H20E(-0.1574) H20F(-0.1666) H20G(-0.0426) H20H(-
 0.0165) H20I(0.0927) H20J(0.0795) H20K(0.0527) H20L(0.1425) H20M(0.1169)
 H20N(0.0201) H20O(0.0629) H20P(0.1034) H20Q(0.0178) H20R(-0.0232) H20S(-
 0.1501) H20T(-0.1146) H21A(-0.1711) H21B(-0.2257) H21C(-0.2321) H21D(-0.1358)
 Fixed Z: H6A(0.0847) H6B(0.0052) H6C(0.0612) H7A(0.2484) H7B(0.1665)
 H7C(0.2253) H8A(0.2759) H8B(0.2851) H8C(0.2223) H9A(0.1764) H9B(0.1406)
 H9C(0.0835) H10A(0.0156) H10B(0.0266) H10C(-0.0321) H112(0.2552) H113(0.1977)
 H114(0.1112) H115(0.093) H122(0.193) H123(0.0987) H124(0.0209) H125(0.0447)
 H132(0.375) H133(0.4569) H134(0.4646) H135(0.3904) H143(0.4869) H144(0.5391)
 H145(0.4801) H146(0.3741) H20A(0.2139) H20B(0.235) H20C(0.2053) H20D(0.1306)
 H20E(0.0714) H20F(0.1431) H20G(0.0742) H20H(0.0997) H20I(0.1875) H20J(0.1436)
 H20K(0.2662) H20L(0.2627) H20M(0.405) H20N(0.4001) H20O(0.517) H20P(0.4653)
 H20Q(0.5258) H20R(0.577) H20S(0.5198) H20T(0.5639) H21A(0.4793) H21B(0.458)
 H21C(0.3575) H21D(0.3464)
;

loop_
_space_group_symop_id
_space_group_symop_operation_xyz
1 'x, y, z'
2 '-x, y+1/2, -z+1/2'
3 '-x, -y, -z'
4 'x, -y-1/2, z-1/2'

loop_
_atom_site_label
_atom_site_type_symbol
_atom_site_fract_x
_atom_site_fract_y
_atom_site_fract_z
_atom_site_U_iso_or_equiv
_atom_site_adp_type
_atom_site_occupancy
_atom_site_symmetry_multiplicity
_atom_site_calc_flag
_atom_site_refinement_flags
C1 C 0.06186(15) 0.05563(17) 0.10238(15) 0.0281(5) Uani 1 1 d .
C2 C 0.01339(14) 0.05178(17) 0.16744(16) 0.0289(5) Uani 1 1 d .
C3 C 0.00588(16) -0.03222(19) 0.18762(17) 0.0340(6) Uani 1 1 d .
C4 C 0.05057(17) -0.07876(17) 0.13548(17) 0.0334(6) Uani 1 1 d .
C5 C 0.08505(16) -0.02420(18) 0.08320(15) 0.0307(6) Uani 1 1 d .
C6 C 0.08202(18) 0.13056(19) 0.05971(17) 0.0369(6) Uani 1 1 d .
H6A H 0.0590 0.1777 0.0847 0.055 Uiso 1 1 calc R
H6B H 0.0588 0.1269 0.0052 0.055 Uiso 1 1 calc R
H6C H 0.1415 0.1364 0.0612 0.055 Uiso 1 1 calc R
C7 C -0.02522(17) 0.1212(2) 0.20511(19) 0.0402(7) Uani 1 1 d .
H7A H -0.0549 0.1015 0.2484 0.060 Uiso 1 1 calc R
H7B H -0.0633 0.1485 0.1665 0.060 Uiso 1 1 calc R
H7C H 0.0171 0.1595 0.2253 0.060 Uiso 1 1 calc R
C8 C -0.04486(18) -0.0658(2) 0.2479(2) 0.0482(8) Uani 1 1 d .
H8A H -0.0688 -0.0212 0.2759 0.072 Uiso 1 1 calc R
H8B H -0.0105 -0.0989 0.2851 0.072 Uiso 1 1 calc R
H8C H -0.0886 -0.0993 0.2223 0.072 Uiso 1 1 calc R
C9 C 0.0559(2) -0.16941(19) 0.1339(2) 0.0458(8) Uani 1 1 d .
H9A H 0.0268 -0.1920 0.1764 0.069 Uiso 1 1 calc R
H9B H 0.1133 -0.1860 0.1406 0.069 Uiso 1 1 calc R
H9C H 0.0309 -0.1895 0.0835 0.069 Uiso 1 1 calc R
C10 C 0.1363(2) -0.0446(2) 0.01763(17) 0.0419(7) Uani 1 1 d .
H10A H 0.1442 -0.1034 0.0156 0.063 Uiso 1 1 calc R
H10B H 0.1895 -0.0179 0.0266 0.063 Uiso 1 1 calc R
H10C H 0.1086 -0.0260 -0.0321 0.063 Uiso 1 1 calc R
C11 C 0.22704(13) 0.06223(15) 0.24171(13) 0.0201(5) Uani 1 1 d .
C12 C 0.24577(14) -0.02412(15) 0.22791(13) 0.0205(4) Uani 1 1 d .
C13 C 0.19279(14) -0.04771(15) 0.28888(14) 0.0219(5) Uani 1 1 d .
C14 C 0.17396(14) 0.03813(15) 0.30296(14) 0.0214(5) Uani 1 1 d .
C111 C 0.24054(13) 0.13975(15) 0.20763(13) 0.0203(4) Uani 1 1 d .
C112 C 0.18989(15) 0.20688(16) 0.22169(15) 0.0265(5) Uani 1 1 d .
H112 H 0.1472 0.2008 0.2552 0.032 Uiso 1 1 calc R
C113 C 0.20201(16) 0.28011(16) 0.18744(16) 0.0293(5) Uani 1 1 d .
H113 H 0.1685 0.3251 0.1977 0.035 Uiso 1 1 calc R
C114 C 0.26395(16) 0.28851(16) 0.13722(15) 0.0281(5) Uani 1 1 d .
H114 H 0.2721 0.3382 0.1112 0.034 Uiso 1 1 calc R
C115 C 0.31222(15) 0.22301(16) 0.12678(15) 0.0276(5) Uani 1 1 d .
H115 H 0.3547 0.2284 0.0930 0.033 Uiso 1 1 calc R
C121 C 0.28602(14) -0.07210(15) 0.17246(13) 0.0215(5) Uani 1 1 d .
C122 C 0.26784(15) -0.15491(16) 0.16172(15) 0.0267(5) Uani 1 1 d .
H122 H 0.2305 -0.1806 0.1930 0.032 Uiso 1 1 calc R
C123 C 0.30403(16) -0.19856(17) 0.10618(15) 0.0300(5) Uani 1 1 d .
H123 H 0.2916 -0.2544 0.0987 0.036 Uiso 1 1 calc R
C124 C 0.35910(17) -0.16070(18) 0.06072(16) 0.0319(6) Uani 1 1 d .
H124 H 0.3834 -0.1896 0.0209 0.038 Uiso 1 1 calc R
C125 C 0.37723(16) -0.08064(17) 0.07501(15) 0.0289(5) Uani 1 1 d .
H125 H 0.4153 -0.0547 0.0447 0.035 Uiso 1 1 calc R
C131 C 0.18638(14) -0.11997(15) 0.33688(14) 0.0221(5) Uani 1 1 d .
C132 C 0.11885(15) -0.13167(16) 0.37919(15) 0.0276(5) Uani 1 1 d .
H132 H 0.0747 -0.0943 0.3750 0.033 Uiso 1 1 calc R
C133 C 0.11720(17) -0.19826(18) 0.42703(17) 0.0348(6) Uani 1 1 d .
H133 H 0.0720 -0.2067 0.4569 0.042 Uiso 1 1 calc R
C134 C 0.18053(19) -0.25255(18) 0.43185(18) 0.0368(6) Uani 1 1 d .
H134 H 0.1801 -0.2989 0.4646 0.044 Uiso 1 1 calc R
C135 C 0.24480(18) -0.23762(17) 0.38760(17) 0.0341(6) Uani 1 1 d .
H135 H 0.2886 -0.2753 0.3904 0.041 Uiso 1 1 calc R
C141 C 0.14463(15) 0.08148(16) 0.36924(14) 0.0241(5) Uani 1 1 d .
C143 C 0.0543(2) 0.0929(2) 0.4633(2) 0.0433(7) Uani 1 1 d .
H143 H 0.0083 0.0727 0.4869 0.052 Uiso 1 1 calc R
C144 C 0.09165(19) 0.16094(19) 0.49502(17) 0.0389(7) Uani 1 1 d .
H144 H 0.0722 0.1872 0.5391 0.047 Uiso 1 1 calc R
C145 C 0.15871(19) 0.19002(18) 0.46049(17) 0.0356(6) Uani 1 1 d .
H145 H 0.1859 0.2375 0.4801 0.043 Uiso 1 1 calc R
C146 C 0.18567(16) 0.14993(16) 0.39779(15) 0.0278(5) Uani 1 1 d .
H146 H 0.2321 0.1690 0.3741 0.033 Uiso 1 1 calc R
C200 C 0.4866(2) -0.2171(2) 0.2341(2) 0.0578(10) Uani 1 1 d .
H20A H 0.4454 -0.1768 0.2139 0.069 Uiso 1 1 calc R
H20B H 0.4596 -0.2707 0.2350 0.069 Uiso 1 1 calc R
C201 C 0.5534(3) -0.2203(2) 0.1828(2) 0.0579(10) Uani 1 1 d .
H20C H 0.5972 -0.2567 0.2053 0.070 Uiso 1 1 calc R
H20D H 0.5330 -0.2413 0.1306 0.070 Uiso 1 1 calc R
C202 C 0.6457(3) -0.1351(3) 0.1230(2) 0.0658(12) Uani 1 1 d .
H20E H 0.6252 -0.1574 0.0714 0.079 Uiso 1 1 calc R
H20F H 0.6943 -0.1666 0.1431 0.079 Uiso 1 1 calc R
C203 C 0.6677(3) -0.0489(3) 0.1151(2) 0.0670(12) Uani 1 1 d .
H20G H 0.7060 -0.0426 0.0742 0.080 Uiso 1 1 calc R
H20H H 0.6181 -0.0165 0.0997 0.080 Uiso 1 1 calc R
C204 C 0.7188(3) 0.0634(2) 0.1897(3) 0.0644(11) Uani 1 1 d .
H20I H 0.6661 0.0927 0.1875 0.077 Uiso 1 1 calc R
H20J H 0.7473 0.0795 0.1436 0.077 Uiso 1 1 calc R
C205 C 0.7697(2) 0.0843(2) 0.2631(3) 0.0670(12) Uani 1 1 d .
H20K H 0.8210 0.0527 0.2662 0.080 Uiso 1 1 calc R
H20L H 0.7840 0.1425 0.2627 0.080 Uiso 1 1 calc R
C206 C 0.7775(2) 0.0663(3) 0.4000(3) 0.0625(11) Uani 1 1 d .
H20M H 0.8099 0.1169 0.4050 0.075 Uiso 1 1 calc R
H20N H 0.8159 0.0201 0.4001 0.075 Uiso 1 1 calc R
C207 C 0.7263(3) 0.0589(3) 0.4671(3) 0.0619(10) Uani 1 1 d .
H20O H 0.7613 0.0629 0.5170 0.074 Uiso 1 1 calc R
H20P H 0.6859 0.1034 0.4653 0.074 Uiso 1 1 calc R
C208 C 0.6359(3) -0.0262(2) 0.52673(18) 0.0516(9) Uani 1 1 d .
H20Q H 0.5949 0.0178 0.5258 0.062 Uiso 1 1 calc R
H20R H 0.6704 -0.0232 0.5770 0.062 Uiso 1 1 calc R
C209 C 0.5942(3) -0.1062(2) 0.51932(18) 0.0529(9) Uani 1 1 d .
H20S H 0.6353 -0.1501 0.5198 0.063 Uiso 1 1 calc R
H20T H 0.5608 -0.1146 0.5639 0.063 Uiso 1 1 calc R
C210 C 0.4928(2) -0.1768(2) 0.4430(2) 0.0527(9) Uani 1 1 d .
H21A H 0.4496 -0.1711 0.4793 0.063 Uiso 1 1 calc R
H21B H 0.5254 -0.2257 0.4580 0.063 Uiso 1 1 calc R
C211 C 0.4553(2) -0.1849(2) 0.3615(3) 0.0592(11) Uani 1 1 d .
H21C H 0.4180 -0.2321 0.3575 0.071 Uiso 1 1 calc R
H21D H 0.4232 -0.1358 0.3464 0.071 Uiso 1 1 calc R
N1 N 0.30295(12) 0.15054(13) 0.16200(12) 0.0220(4) Uani 1 1 d .
N2 N 0.34309(12) -0.03707(13) 0.13063(12) 0.0234(4) Uani 1 1 d .
N3 N 0.24912(14) -0.17269(14) 0.34056(13) 0.0300(5) Uani 1 1 d .
N4 N 0.07826(15) 0.05297(15) 0.40128(15) 0.0368(5) Uani 1 1 d .
O1 O 0.51802(12) -0.19554(13) 0.31068(13) 0.0411(5) Uani 1 1 d .
O2 O 0.58430(17) -0.14049(15) 0.17582(13) 0.0525(6) Uani 1 1 d .
O3 O 0.70508(17) -0.02112(16) 0.18888(15) 0.0538(6) Uani 1 1 d .
O4 O 0.72656(13) 0.06722(14) 0.32936(16) 0.0488(6) Uani 1 1 d .
O5 O 0.68538(15) -0.01673(14) 0.46310(13) 0.0423(5) Uani 1 1 d .
O6 O 0.54363(14) -0.10771(13) 0.44791(13) 0.0417(5) Uani 1 1 d .
Cl1 Cl 0.48382(4) 0.10682(4) 0.07322(4) 0.03945(17) Uani 1 1 d .
Cl2 Cl 0.46260(4) 0.06046(5) 0.28795(4) 0.03945(17) Uani 1 1 d .
K1 K 0.60712(3) -0.05284(4) 0.31291(3) 0.03061(13) Uani 1 1 d .
Fe1 Fe 0.12573(2) 0.00085(2) 0.19916(2) 0.02043(10) Uani 1 1 d .
Fe2 Fe 0.39897(2) 0.06989(2) 0.16533(2) 0.02179(10) Uani 1 1 d .

loop_
_atom_site_aniso_label
_atom_site_aniso_U_11
_atom_site_aniso_U_22
_atom_site_aniso_U_33
_atom_site_aniso_U_23
_atom_site_aniso_U_13
_atom_site_aniso_U_12
C1 0.0202(11) 0.0313(13) 0.0312(12) 0.0064(11) -0.0059(9) -0.0021(10)
C2 0.0142(10) 0.0353(14) 0.0365(13) 0.0063(11) -0.0010(9) 0.0014(10)
C3 0.0187(11) 0.0370(15) 0.0449(15) 0.0111(13) -0.0052(10) -0.0087(11)
C4 0.0274(12) 0.0292(14) 0.0407(14) 0.0025(12) -0.0126(11) -0.0047(11)
C5 0.0267(12) 0.0345(14) 0.0288(12) -0.0004(11) -0.0083(10) -0.0024(11)
C6 0.0343(14) 0.0378(16) 0.0368(14) 0.0116(12) -0.0063(11) -0.0054(12)
C7 0.0214(12) 0.0474(18) 0.0518(17) 0.0045(14) 0.0031(11) 0.0100(12)
C8 0.0202(12) 0.061(2) 0.063(2) 0.0237(18) 0.0015(13) -0.0099(14)
C9 0.0471(17) 0.0286(15) 0.0572(19) 0.0037(14) -0.0211(15) -0.0099(14)
C10 0.0430(16) 0.0484(18) 0.0329(14) -0.0066(13) -0.0039(12) 0.0066(15)
C11 0.0135(9) 0.0231(12) 0.0238(11) -0.0016(9) 0.0016(8) -0.0009(9)
C12 0.0171(10) 0.0204(11) 0.0237(11) 0.0016(9) 0.0001(8) 0.0014(9)
C13 0.0159(10) 0.0237(12) 0.0263(11) -0.0007(10) 0.0030(9) 0.0016(9)
C14 0.0176(10) 0.0217(12) 0.0253(11) 0.0010(9) 0.0040(9) -0.0008(9)
C111 0.0154(9) 0.0214(11) 0.0237(11) -0.0018(9) -0.0008(8) 0.0001(9)
C112 0.0219(11) 0.0259(13) 0.0318(12) -0.0003(10) 0.0036(9) 0.0020(10)
C113 0.0265(12) 0.0230(12) 0.0380(13) -0.0004(11) -0.0001(10) 0.0032(10)
C114 0.0281(12) 0.0220(12) 0.0335(13) 0.0047(10) -0.0008(10) -0.0023(10)
C115 0.0225(11) 0.0281(13) 0.0319(12) 0.0039(11) 0.0016(9) -0.0025(10)
C121 0.0164(10) 0.0252(12) 0.0226(11) 0.0002(9) 0.0004(8) 0.0023(9)
C122 0.0256(11) 0.0254(13) 0.0289(12) -0.0007(10) 0.0008(9) -0.0008(10)
C123 0.0305(12) 0.0253(13) 0.0333(13) -0.0090(11) -0.0022(10) 0.0041(11)
C124 0.0317(13) 0.0337(14) 0.0304(12) -0.0090(11) 0.0029(10) 0.0047(12)
C125 0.0255(11) 0.0335(14) 0.0278(12) -0.0020(11) 0.0032(10) 0.0051(11)
C131 0.0195(10) 0.0207(11) 0.0256(11) -0.0012(9) -0.0005(9) -0.0015(9)
C132 0.0234(11) 0.0274(13) 0.0323(12) 0.0054(11) 0.0044(10) 0.0007(10)
C133 0.0287(13) 0.0343(15) 0.0419(15) 0.0083(13) 0.0050(11) -0.0065(12)
C134 0.0404(15) 0.0279(14) 0.0415(15) 0.0126(12) -0.0003(12) -0.0021(12)
C135 0.0319(13) 0.0255(13) 0.0443(15) 0.0076(12) 0.0008(11) 0.0036(11)
C141 0.0207(10) 0.0246(12) 0.0272(11) -0.0005(10) 0.0036(9) 0.0040(10)
C143 0.0400(15) 0.0408(17) 0.0523(18) -0.0072(15) 0.0218(14) 0.0020(14)
C144 0.0403(15) 0.0404(16) 0.0373(14) -0.0100(13) 0.0111(12) 0.0081(13)
C145 0.0388(15) 0.0329(14) 0.0350(14) -0.0085(12) 0.0021(12) 0.0008(12)
C146 0.0268(12) 0.0272(13) 0.0296(12) -0.0012(11) 0.0039(10) -0.0007(11)
C200 0.0446(18) 0.0445(19) 0.078(3) -0.0093(18) -0.0278(18) -0.0004(16)
C201 0.074(3) 0.0427(19) 0.052(2) -0.0134(16) -0.0220(19) 0.0094(19)
C202 0.090(3) 0.074(3) 0.0341(16) -0.0037(18) 0.0095(18) 0.029(3)
C203 0.088(3) 0.081(3) 0.0342(16) 0.0130(19) 0.0193(18) 0.023(3)
C204 0.065(2) 0.053(2) 0.081(3) 0.024(2) 0.037(2) 0.009(2)
C205 0.049(2) 0.046(2) 0.113(4) 0.012(2) 0.044(2) -0.0040(17)
C206 0.0338(17) 0.055(2) 0.097(3) -0.022(2) -0.0002(18) -0.0110(16)
C207 0.057(2) 0.054(2) 0.072(2) -0.025(2) -0.0047(19) -0.0099(19)
C208 0.076(2) 0.0475(19) 0.0309(14) -0.0067(14) 0.0055(15) 0.0195(19)
C209 0.085(3) 0.0459(19) 0.0308(15) 0.0077(14) 0.0224(16) 0.0186(19)
C210 0.0497(19) 0.0317(16) 0.083(3) 0.0038(17) 0.0409(19) 0.0037(15)
C211 0.0260(14) 0.0337(17) 0.120(4) 0.000(2) 0.0197(18) 0.0027(13)
N1 0.0169(8) 0.0220(10) 0.0269(10) 0.0006(8) 0.0021(7) -0.0012(8)
N2 0.0225(9) 0.0244(10) 0.0238(9) -0.0018(8) 0.0048(8) 0.0022(8)
N3 0.0259(10) 0.0269(11) 0.0370(12) 0.0036(9) 0.0025(9) 0.0039(9)
N4 0.0330(12) 0.0321(12) 0.0478(14) -0.0086(11) 0.0170(10) -0.0027(10)
O1 0.0253(9) 0.0385(11) 0.0583(13) -0.0013(10) -0.0027(9) 0.0019(9)
O2 0.0738(17) 0.0474(13) 0.0349(11) -0.0038(10) -0.0029(11) 0.0155(13)
O3 0.0593(15) 0.0529(14) 0.0522(13) 0.0166(12) 0.0214(11) 0.0112(13)
O4 0.0299(10) 0.0451(13) 0.0736(16) 0.0049(12) 0.0163(11) -0.0018(10)
O5 0.0496(12) 0.0377(11) 0.0382(11) -0.0078(9) -0.0031(9) 0.0056(10)
O6 0.0504(12) 0.0307(10) 0.0465(11) 0.0055(9) 0.0187(10) 0.0045(10)
Cl1 0.0433(4) 0.0328(3) 0.0463(4) 0.0005(3) 0.0269(3) -0.0008(3)
Cl2 0.0342(3) 0.0534(4) 0.0295(3) -0.0035(3) -0.0045(2) 0.0127(3)
K1 0.0269(3) 0.0328(3) 0.0324(3) 0.0018(2) 0.0040(2) 0.0006(2)
Fe1 0.01475(16) 0.02050(19) 0.02562(19) 0.00223(14) -0.00053(13) -0.00076(14)
Fe2 0.01672(17) 0.0242(2) 0.02476(19) -0.00022(15) 0.00382(13) 0.00115(14)

loop_
_atom_type_symbol
_atom_type_description
_atom_type_scat_dispersion_real
_atom_type_scat_dispersion_imag
_atom_type_scat_source
C C 0.0181 0.0091 'International Tables Vol C Tables 4.2.6.8 and 6.1.1.4'
H H 0.0000 0.0000 'International Tables Vol C Tables 4.2.6.8 and 6.1.1.4'
N N 0.0311 0.0180 'International Tables Vol C Tables 4.2.6.8 and 6.1.1.4'
O O 0.0492 0.0322 'International Tables Vol C Tables 4.2.6.8 and 6.1.1.4'
Cl Cl 0.3639 0.7018 'International Tables Vol C Tables 4.2.6.8 and 6.1.1.4'
K K 0.3868 1.0657 'International Tables Vol C Tables 4.2.6.8 and 6.1.1.4'
Fe Fe -1.1336 3.1974 'International Tables Vol C Tables 4.2.6.8 and 6.1.1.4'

loop_
_geom_angle_atom_site_label_1
_geom_angle_atom_site_label_2
_geom_angle_atom_site_label_3
_geom_angle
_geom_angle_site_symmetry_1
_geom_angle_site_symmetry_3
C2 C1 C6 125.8(3) . .
C2 C1 Fe1 68.65(14) . .
C5 C1 C2 108.6(2) . .
C5 C1 C6 125.6(3) . .
C5 C1 Fe1 69.85(14) . .
C6 C1 Fe1 129.19(18) . .
C1 C2 C3 107.3(3) . .
C1 C2 C7 126.5(3) . .
C1 C2 Fe1 71.04(14) . .
C3 C2 C7 126.2(3) . .
C3 C2 Fe1 68.66(14) . .
C7 C2 Fe1 127.5(2) . .
C2 C3 C8 126.2(3) . .
C2 C3 Fe1 70.23(14) . .
C4 C3 C2 107.9(2) . .
C4 C3 C8 125.7(3) . .
C4 C3 Fe1 70.05(15) . .
C8 C3 Fe1 128.9(2) . .
C3 C4 C9 125.6(3) . .
C3 C4 Fe1 68.98(15) . .
C5 C4 C3 108.0(2) . .
C5 C4 C9 126.4(3) . .
C5 C4 Fe1 71.04(15) . .
C9 C4 Fe1 128.05(19) . .
C1 C5 C4 108.2(3) . .
C1 C5 C10 124.2(3) . .
C1 C5 Fe1 70.38(15) . .
C4 C5 C10 127.6(3) . .
C4 C5 Fe1 68.67(15) . .
C10 C5 Fe1 127.28(19) . .
C1 C6 H6A 109.5 . .
C1 C6 H6B 109.5 . .
C1 C6 H6C 109.5 . .
H6A C6 H6B 109.5 . .
H6A C6 H6C 109.5 . .
H6B C6 H6C 109.5 . .
C2 C7 H7A 109.5 . .
C2 C7 H7B 109.5 . .
C2 C7 H7C 109.5 . .
H7A C7 H7B 109.5 . .
H7A C7 H7C 109.5 . .
H7B C7 H7C 109.5 . .
C3 C8 H8A 109.5 . .
C3 C8 H8B 109.5 . .
C3 C8 H8C 109.5 . .
H8A C8 H8B 109.5 . .
H8A C8 H8C 109.5 . .
H8B C8 H8C 109.5 . .
C4 C9 H9A 109.5 . .
C4 C9 H9B 109.5 . .
C4 C9 H9C 109.5 . .
H9A C9 H9B 109.5 . .
H9A C9 H9C 109.5 . .
H9B C9 H9C 109.5 . .
C5 C10 H10A 109.5 . .
C5 C10 H10B 109.5 . .
C5 C10 H10C 109.5 . .
H10A C10 H10B 109.5 . .
H10A C10 H10C 109.5 . .
H10B C10 H10C 109.5 . .
C12 C11 Fe1 68.74(12) . .
C14 C11 C12 89.92(19) . .
C14 C11 Fe1 66.66(13) . .
C111 C11 C12 138.8(2) . .
C111 C11 C14 130.8(2) . .
C111 C11 Fe1 116.85(16) . .
C11 C12 Fe1 68.45(12) . .
C13 C12 C11 89.82(19) . .
C13 C12 Fe1 66.62(12) . .
C121 C12 C11 138.4(2) . .
C121 C12 C13 131.1(2) . .
C121 C12 Fe1 116.34(16) . .
C12 C13 Fe1 70.38(13) . .
C14 C13 C12 90.45(19) . .
C14 C13 Fe1 68.15(13) . .
C131 C13 C12 134.0(2) . .
C131 C13 C14 131.8(2) . .
C131 C13 Fe1 134.94(17) . .
C11 C14 Fe1 70.09(13) . .
C13 C14 C11 89.81(18) . .
C13 C14 Fe1 68.12(13) . .
C141 C14 C11 132.6(2) . .
C141 C14 C13 133.4(2) . .
C141 C14 Fe1 135.89(17) . .
C112 C111 C11 120.9(2) . .
N1 C111 C11 120.4(2) . .
N1 C111 C112 118.7(2) . .
C111 C112 H112 119.7 . .
C113 C112 C111 120.5(2) . .
C113 C112 H112 119.7 . .
C112 C113 H113 120.2 . .
C112 C113 C114 119.7(2) . .
C114 C113 H113 120.2 . .
C113 C114 H114 121.1 . .
C113 C114 K1 112.95(18) . 2_655
C115 C114 C113 117.8(2) . .
C115 C114 H114 121.1 . .
C115 C114 K1 106.56(17) . 2_655
K1 C114 H114 49.2 2_655 .
C114 C115 H115 118.2 . .
N1 C115 C114 123.5(2) . .
N1 C115 H115 118.2 . .
C122 C121 C12 121.0(2) . .
N2 C121 C12 119.5(2) . .
N2 C121 C122 119.5(2) . .
C121 C122 H122 120.0 . .
C123 C122 C121 120.1(2) . .
C123 C122 H122 120.0 . .
C122 C123 H123 120.1 . .
C122 C123 C124 119.7(3) . .
C124 C123 H123 120.1 . .
C123 C124 H124 120.9 . .
C125 C124 C123 118.3(2) . .
C125 C124 H124 120.9 . .
C124 C125 H125 118.7 . .
N2 C125 C124 122.7(3) . .
N2 C125 H125 118.7 . .
C132 C131 C13 120.6(2) . .
N3 C131 C13 117.5(2) . .
N3 C131 C132 121.9(2) . .
C131 C132 H132 120.6 . .
C133 C132 C131 118.8(2) . .
C133 C132 H132 120.6 . .
C132 C133 H133 119.9 . .
C134 C133 C132 120.3(3) . .
C134 C133 H133 119.9 . .
C133 C134 H134 121.1 . .
C133 C134 C135 117.7(3) . .
C135 C134 H134 121.1 . .
C134 C135 H135 118.1 . .
N3 C135 C134 123.8(3) . .
N3 C135 H135 118.1 . .
C146 C141 C14 119.4(2) . .
N4 C141 C14 118.7(2) . .
N4 C141 C146 121.8(2) . .
C144 C143 H143 117.7 . .
N4 C143 H143 117.7 . .
N4 C143 C144 124.5(3) . .
C143 C144 H144 121.3 . .
C143 C144 C145 117.4(3) . .
C145 C144 H144 121.3 . .
C144 C145 H145 120.2 . .
C146 C145 C144 119.6(3) . .
C146 C145 H145 120.2 . .
C141 C146 H146 120.3 . .
C145 C146 C141 119.4(3) . .
C145 C146 H146 120.3 . .
H20A C200 H20B 108.2 . .
C201 C200 H20A 109.8 . .
C201 C200 H20B 109.7 . .
O1 C200 H20A 109.8 . .
O1 C200 H20B 109.8 . .
O1 C200 C201 109.6(3) . .
C200 C201 H20C 110.1 . .
C200 C201 H20D 110.1 . .
H20C C201 H20D 108.4 . .
O2 C201 C200 108.1(3) . .
O2 C201 H20C 110.1 . .
O2 C201 H20D 110.1 . .
H20E C202 H20F 108.4 . .
C203 C202 H20E 110.1 . .
C203 C202 H20F 110.1 . .
O2 C202 H20E 110.1 . .
O2 C202 H20F 110.1 . .
O2 C202 C203 108.2(3) . .
C202 C203 H20G 110.0 . .
C202 C203 H20H 110.0 . .
H20G C203 H20H 108.4 . .
O3 C203 C202 108.4(3) . .
O3 C203 H20G 110.0 . .
O3 C203 H20H 110.0 . .
H20I C204 H20J 108.4 . .
C205 C204 H20I 110.0 . .
C205 C204 H20J 110.0 . .
C205 C204 K1 84.4(2) . .
O3 C204 H20I 110.0 . .
O3 C204 H20J 110.0 . .
O3 C204 C205 108.3(3) . .
O3 C204 K1 51.06(16) . .
K1 C204 H20I 77.6 . .
K1 C204 H20J 160.2 . .
C204 C205 H20K 109.6 . .
C204 C205 H20L 109.6 . .
H20K C205 H20L 108.1 . .
O4 C205 C204 110.4(3) . .
O4 C205 H20K 109.6 . .
O4 C205 H20L 109.6 . .
H20M C206 H20N 108.3 . .
C207 C206 H20M 109.8 . .
C207 C206 H20N 109.8 . .
O4 C206 H20M 109.8 . .
O4 C206 H20N 109.8 . .
O4 C206 C207 109.3(3) . .
C206 C207 H20O 109.8 . .
C206 C207 H20P 109.8 . .
H20O C207 H20P 108.2 . .
O5 C207 C206 109.5(3) . .
O5 C207 H20O 109.8 . .
O5 C207 H20P 109.8 . .
H20Q C208 H20R 108.3 . .
C209 C208 H20Q 109.9 . .
C209 C208 H20R 109.9 . .
O5 C208 H20Q 109.9 . .
O5 C208 H20R 109.9 . .
O5 C208 C209 108.7(3) . .
C208 C209 H20S 110.0 . .
C208 C209 H20T 110.0 . .
H20S C209 H20T 108.3 . .
O6 C209 C208 108.6(3) . .
O6 C209 H20S 110.0 . .
O6 C209 H20T 110.0 . .
H21A C210 H21B 108.3 . .
C211 C210 H21A 109.9 . .
C211 C210 H21B 109.9 . .
O6 C210 H21A 109.9 . .
O6 C210 H21B 109.9 . .
O6 C210 C211 108.9(3) . .
C210 C211 H21C 109.9 . .
C210 C211 H21D 109.9 . .
C210 C211 K1 85.53(19) . .
H21C C211 H21D 108.3 . .
O1 C211 C210 109.1(3) . .
O1 C211 H21C 109.9 . .
O1 C211 H21D 109.9 . .
O1 C211 K1 49.69(15) . .
K1 C211 H21C 158.7 . .
K1 C211 H21D 78.5 . .
C111 N1 C115 119.6(2) . .
C111 N1 Fe2 121.03(16) . .
C115 N1 Fe2 117.81(16) . .
C121 N2 Fe2 121.63(16) . .
C125 N2 C121 119.6(2) . .
C125 N2 Fe2 117.25(17) . .
C135 N3 C131 117.5(2) . .
C143 N4 C141 117.2(3) . .
C200 O1 C211 112.1(3) . .
C200 O1 K1 112.1(2) . .
C211 O1 K1 107.35(19) . .
C201 O2 C202 113.1(3) . .
C201 O2 K1 115.9(2) . .
C202 O2 K1 117.4(2) . .
C203 O3 K1 112.1(2) . .
C204 O3 C203 112.3(3) . .
C204 O3 K1 106.0(2) . .
C205 O4 K1 117.2(2) . .
C206 O4 C205 112.9(3) . .
C206 O4 K1 116.0(2) . .
C207 O5 C208 111.1(3) . .
C207 O5 K1 113.8(2) . .
C208 O5 K1 115.4(2) . .
C209 O6 K1 118.7(2) . .
C210 O6 C209 111.3(3) . .
C210 O6 K1 118.6(2) . .
Fe2 Cl2 K1 117.72(3) . .
C114 K1 C204 102.97(8) 2_645 .
C114 K1 C211 84.34(7) 2_645 .
C211 K1 C204 156.63(12) . .
O1 K1 C114 70.62(6) . 2_645
O1 K1 C204 139.80(10) . .
O1 K1 C211 22.95(8) . .
O1 K1 O3 118.84(8) . .
O1 K1 O4 166.52(7) . .
O1 K1 O5 112.78(7) . .
O1 K1 O6 59.78(7) . .
O1 K1 Cl2 96.70(5) . .
O2 K1 C114 81.13(7) . 2_645
O2 K1 C204 79.16(10) . .
O2 K1 C211 80.13(10) . .
O2 K1 O1 60.70(8) . .
O2 K1 O3 59.97(9) . .
O2 K1 O4 120.06(8) . .
O2 K1 O5 154.19(7) . .
O2 K1 O6 120.47(8) . .
O2 K1 Cl2 99.12(6) . .
O3 K1 C114 87.05(7) . 2_645
O3 K1 C204 22.89(9) . .
O3 K1 C211 140.03(10) . .
O3 K1 O5 113.66(8) . .
O3 K1 Cl2 105.75(6) . .
O4 K1 C114 95.98(7) . 2_645
O4 K1 C204 42.87(10) . .
O4 K1 C211 159.68(10) . .
O4 K1 O3 60.09(8) . .
O4 K1 O5 60.02(8) . .
O4 K1 Cl2 96.40(5) . .
O5 K1 C114 73.39(6) . 2_645
O5 K1 C204 102.31(10) . .
O5 K1 C211 101.05(9) . .
O5 K1 Cl2 106.57(5) . .
O6 K1 C114 79.19(7) . 2_645
O6 K1 C204 160.17(10) . .
O6 K1 C211 42.50(9) . .
O6 K1 O3 165.79(7) . .
O6 K1 O4 117.50(8) . .
O6 K1 O5 59.01(7) . .
O6 K1 Cl2 88.34(5) . .
Cl2 K1 C114 165.46(5) . 2_645
Cl2 K1 C204 91.30(7) . .
Cl2 K1 C211 81.40(6) . .
C2 Fe1 C1 40.30(11) . .
C2 Fe1 C5 67.94(11) . .
C3 Fe1 C1 68.02(11) . .
C3 Fe1 C2 41.11(11) . .
C3 Fe1 C4 40.97(13) . .
C3 Fe1 C5 68.18(12) . .
C4 Fe1 C1 67.57(11) . .
C4 Fe1 C2 68.75(11) . .
C4 Fe1 C5 40.29(11) . .
C5 Fe1 C1 39.78(11) . .
C11 Fe1 C1 114.05(10) . .
C11 Fe1 C2 125.40(11) . .
C11 Fe1 C3 157.61(12) . .
C11 Fe1 C4 161.42(11) . .
C11 Fe1 C5 128.77(10) . .
C11 Fe1 C12 42.81(9) . .
C12 Fe1 C1 133.52(10) . .
C12 Fe1 C2 167.35(11) . .
C12 Fe1 C3 151.47(11) . .
C12 Fe1 C4 121.64(11) . .
C12 Fe1 C5 114.43(10) . .
C13 Fe1 C1 176.29(10) . .
C13 Fe1 C2 142.66(10) . .
C13 Fe1 C3 115.68(11) . .
C13 Fe1 C4 114.91(11) . .
C13 Fe1 C5 140.41(11) . .
C13 Fe1 C11 62.67(10) . .
C13 Fe1 C12 43.00(9) . .
C13 Fe1 C14 43.73(10) . .
C14 Fe1 C1 135.38(11) . .
C14 Fe1 C2 112.85(11) . .
C14 Fe1 C3 118.48(11) . .
C14 Fe1 C4 148.37(11) . .
C14 Fe1 C5 171.34(11) . .
C14 Fe1 C11 43.25(9) . .
C14 Fe1 C12 62.81(9) . .
N1 Fe2 Cl1 108.76(6) . .
N1 Fe2 Cl2 111.01(6) . .
N2 Fe2 N1 103.06(8) . .
N2 Fe2 Cl1 108.32(6) . .
N2 Fe2 Cl2 111.52(6) . .
Cl2 Fe2 Cl1 113.60(3) . .

loop_
_geom_bond_atom_site_label_1
_geom_bond_atom_site_label_2
_geom_bond_distance
_geom_bond_site_symmetry_2
C1 C2 1.429(4) .
C1 C5 1.419(4) .
C1 C6 1.490(4) .
C1 Fe1 2.089(2) .
C2 C3 1.438(4) .
C2 C7 1.486(4) .
C2 Fe1 2.058(2) .
C3 C4 1.431(4) .
C3 C8 1.492(4) .
C3 Fe1 2.037(3) .
C4 C5 1.424(4) .
C4 C9 1.500(4) .
C4 Fe1 2.051(3) .
C5 C10 1.502(4) .
C5 Fe1 2.082(3) .
C6 H6A 0.9800 .
C6 H6B 0.9800 .
C6 H6C 0.9800 .
C7 H7A 0.9800 .
C7 H7B 0.9800 .
C7 H7C 0.9800 .
C8 H8A 0.9800 .
C8 H8B 0.9800 .
C8 H8C 0.9800 .
C9 H9A 0.9800 .
C9 H9B 0.9800 .
C9 H9C 0.9800 .
C10 H10A 0.9800 .
C10 H10B 0.9800 .
C10 H10C 0.9800 .
C11 C12 1.482(3) .
C11 C14 1.479(3) .
C11 C111 1.433(3) .
C11 Fe1 2.029(2) .
C12 C13 1.472(3) .
C12 C121 1.443(3) .
C12 Fe1 2.033(2) .
C13 C14 1.476(3) .
C13 C131 1.459(3) .
C13 Fe1 1.981(2) .
C14 C141 1.461(3) .
C14 Fe1 1.981(2) .
C111 C112 1.420(3) .
C111 N1 1.356(3) .
C112 H112 0.9500 .
C112 C113 1.367(4) .
C113 H113 0.9500 .
C113 C114 1.398(4) .
C114 H114 0.9500 .
C114 C115 1.363(4) .
C114 K1 3.430(3) 2_655
C115 H115 0.9500 .
C115 N1 1.355(3) .
C121 C122 1.408(4) .
C121 N2 1.360(3) .
C122 H122 0.9500 .
C122 C123 1.372(4) .
C123 H123 0.9500 .
C123 C124 1.394(4) .
C124 H124 0.9500 .
C124 C125 1.373(4) .
C125 H125 0.9500 .
C125 N2 1.356(3) .
C131 C132 1.393(3) .
C131 N3 1.347(3) .
C132 H132 0.9500 .
C132 C133 1.374(4) .
C133 H133 0.9500 .
C133 C134 1.371(4) .
C134 H134 0.9500 .
C134 C135 1.377(4) .
C135 H135 0.9500 .
C135 N3 1.347(4) .
C141 C146 1.383(4) .
C141 N4 1.349(3) .
C143 H143 0.9500 .
C143 C144 1.369(5) .
C143 N4 1.341(4) .
C144 H144 0.9500 .
C144 C145 1.383(4) .
C145 H145 0.9500 .
C145 C146 1.370(4) .
C146 H146 0.9500 .
C200 H20A 0.9900 .
C200 H20B 0.9900 .
C200 C201 1.468(6) .
C200 O1 1.413(4) .
C201 H20C 0.9900 .
C201 H20D 0.9900 .
C201 O2 1.421(5) .
C202 H20E 0.9900 .
C202 H20F 0.9900 .
C202 C203 1.478(7) .
C202 O2 1.418(5) .
C203 H20G 0.9900 .
C203 H20H 0.9900 .
C203 O3 1.432(5) .
C204 H20I 0.9900 .
C204 H20J 0.9900 .
C204 C205 1.488(7) .
C204 O3 1.415(5) .
C204 K1 3.495(4) .
C205 H20K 0.9900 .
C205 H20L 0.9900 .
C205 O4 1.421(5) .
C206 H20M 0.9900 .
C206 H20N 0.9900 .
C206 C207 1.490(6) .
C206 O4 1.410(5) .
C207 H20O 0.9900 .
C207 H20P 0.9900 .
C207 O5 1.417(5) .
C208 H20Q 0.9900 .
C208 H20R 0.9900 .
C208 C209 1.489(6) .
C208 O5 1.426(4) .
C209 H20S 0.9900 .
C209 H20T 0.9900 .
C209 O6 1.418(4) .
C210 H21A 0.9900 .
C210 H21B 0.9900 .
C210 C211 1.483(6) .
C210 O6 1.412(4) .
C211 H21C 0.9900 .
C211 H21D 0.9900 .
C211 O1 1.418(4) .
C211 K1 3.471(4) .
N1 Fe2 2.062(2) .
N2 Fe2 2.054(2) .
O1 K1 2.773(2) .
O2 K1 2.758(2) .
O3 K1 2.829(2) .
O4 K1 2.787(2) .
O5 K1 2.838(2) .
O6 K1 2.775(2) .
Cl1 Fe2 2.2814(7) .
Cl2 K1 3.0243(9) .
Cl2 Fe2 2.2690(7) .
K1 C114 3.430(3) 2_645
